data_8107573
loop_
_publ_author_name
'Al-Wahaibi, Lamya H.'
'Abdelbaky, Mohammed S. M.'
'Garcia-Granda, Santiago'
'Reiss, Guido J.'
'Tiekink, Edward R. T.'
'El-Emam, Ali A.'

_publ_section_title
;
 N&#x2032;-[(1E)-(4--Fluorophenyl)methylidene]adamantane-1-carbohydrazide,
 C18H21FN2O
;
_journal_issue 5
_journal_name_full 'Zeitschrift f\"ur Kristallographie - New Crystal Structures'
_journal_page_first 821
_journal_page_last 825
_journal_paper_doi 10.1515/ncrs-2023-0195
_journal_volume 238
_journal_year 2023
_chemical_formula_moiety 'C18 H21 F N2 O'
_chemical_formula_sum 'C18 H21 F N2 O'
_chemical_formula_weight 300.37
_space_group_crystal_system triclinic
_space_group_IT_number 2
_space_group_name_Hall '-P 1'
_space_group_name_H-M_alt 'P -1'
_atom_sites_solution_hydrogens geom
_cell_angle_alpha 98.583(5)
_cell_angle_beta 91.979(4)
_cell_angle_gamma 90.101(4)
_cell_formula_units_Z 8
_cell_length_a 10.6377(5)
_cell_length_b 14.4869(7)
_cell_length_c 21.0557(13)
_cell_measurement_reflns_used 3673
_cell_measurement_temperature 172(2)
_cell_measurement_theta_max 72.5060
_cell_measurement_theta_min 4.1400
_cell_measurement_wavelength 1.54184
_cell_volume 3206.5(3)
_computing_cell_refinement 'CrysAlis^PRO^ [1]'
_computing_data_collection 'CrysAlis^PRO^ [1]'
_computing_data_reduction 'CrysAlis^PRO^ [1]'
_computing_molecular_graphics 'ORTEP-3 for Windows [4]'
_computing_publication_material 'SHELXL-2018/3 [3]'
_computing_structure_refinement 'SHELXL-2018/3 [3]'
_computing_structure_solution 'SHELXT [2]'
_diffrn_ambient_temperature 172(2)
_diffrn_detector 'CCD plate'
_diffrn_measured_fraction_theta_full 0.987
_diffrn_measured_fraction_theta_max 0.987
_diffrn_measurement_device_type 'Xcalibur, Ruby, Gemini'
_diffrn_measurement_method '\w scans'
_diffrn_radiation_monochromator graphite
_diffrn_radiation_probe x-ray
_diffrn_radiation_type CuK\a
_diffrn_radiation_wavelength 1.54184
_diffrn_reflns_av_R_equivalents 0.1103
_diffrn_reflns_av_unetI/netI 0.1577
_diffrn_reflns_Laue_measured_fraction_full 0.987
_diffrn_reflns_Laue_measured_fraction_max 0.987
_diffrn_reflns_limit_h_max 12
_diffrn_reflns_limit_h_min -12
_diffrn_reflns_limit_k_max 16
_diffrn_reflns_limit_k_min -17
_diffrn_reflns_limit_l_max 25
_diffrn_reflns_limit_l_min -25
_diffrn_reflns_number 30239
_diffrn_reflns_point_group_measured_fraction_full 0.987
_diffrn_reflns_point_group_measured_fraction_max 0.987
_diffrn_reflns_theta_full 67.497
_diffrn_reflns_theta_max 67.497
_diffrn_reflns_theta_min 2.123
_exptl_absorpt_coefficient_mu 0.694
_exptl_absorpt_correction_T_max 0.946
_exptl_absorpt_correction_T_min 0.920
_exptl_absorpt_correction_type multi-scan
_exptl_absorpt_process_details
;
CrysAlis^PRO^ [1]
;
_exptl_crystal_colour colourless
_exptl_crystal_density_diffrn 1.244
_exptl_crystal_description prism
_exptl_crystal_F_000 1280
_exptl_crystal_size_max 0.340
_exptl_crystal_size_mid 0.100
_exptl_crystal_size_min 0.080
_refine_diff_density_max 0.380
_refine_diff_density_min -0.446
_refine_diff_density_rms 0.078
_refine_ls_extinction_coef 0.00045(4)
_refine_ls_extinction_expression Fc^*^=kFc[1+0.001xFc^2^\l^3^/sin(2\q)]^-1/4^
_refine_ls_extinction_method 'SHELXL-2018/3 (Sheldrick 2018)'
_refine_ls_goodness_of_fit_ref 1.006
_refine_ls_hydrogen_treatment constr
_refine_ls_matrix_type full
_refine_ls_number_parameters 794
_refine_ls_number_reflns 11417
_refine_ls_number_restraints 0
_refine_ls_restrained_S_all 1.006
_refine_ls_R_factor_all 0.1715
_refine_ls_R_factor_gt 0.0815
_refine_ls_shift/su_max 0.000
_refine_ls_shift/su_mean 0.000
_refine_ls_structure_factor_coef Fsqd
_refine_ls_weighting_details 'w=1/[\s^2^(Fo^2^)+(0.0135P)^2^+3.0000P] where P=(Fo^2^+2Fc^2^)/3'
_refine_ls_weighting_scheme calc
_refine_ls_wR_factor_gt 0.1396
_refine_ls_wR_factor_ref 0.1930
_reflns_Friedel_coverage 0.000
_reflns_Friedel_fraction_full .
_reflns_Friedel_fraction_max .
_reflns_number_gt 4950
_reflns_number_total 11417
_reflns_threshold_expression 'I > 2\s(I)'
_cod_data_source_file suppl_j_ncrs-2023-0195_suppl_001.cif
_cod_data_source_block shelx
_cod_database_code 8107573
_shelx_space_group_comment
;
The symmetry employed for this shelxl refinement is uniquely defined
by the following loop, which should always be used as a source of
symmetry information in preference to the above space-group names.
They are only intended as comments.
;
_shelx_estimated_absorpt_t_min 0.798
_shelx_estimated_absorpt_t_max 0.947

loop_
_space_group_symop_operation_xyz
'x, y, z'
'-x, -y, -z'

loop_
_atom_site_label
_atom_site_type_symbol
_atom_site_fract_x
_atom_site_fract_y
_atom_site_fract_z
_atom_site_U_iso_or_equiv
_atom_site_adp_type
_atom_site_occupancy
_atom_site_site_symmetry_order
_atom_site_calc_flag
_atom_site_refinement_flags_posn
_atom_site_refinement_flags_adp
_atom_site_refinement_flags_occupancy
_atom_site_disorder_assembly
_atom_site_disorder_group
F1 F -0.1538(3) 0.4631(2) 0.55040(16) 0.0597(9) Uani 1 1 d . . . . .
O1 O 0.5599(3) 0.6578(2) 0.71639(17) 0.0415(8) Uani 1 1 d . . . . .
N1 N 0.3204(4) 0.6887(3) 0.68507(18) 0.0338(9) Uani 1 1 d . . . . .
N2 N 0.3985(3) 0.7607(3) 0.71546(18) 0.0336(9) Uani 1 1 d . . . . .
H2N H 0.369822 0.817346 0.727422 0.040 Uiso 1 1 calc R U . . .
C1 C 0.1120(4) 0.6462(3) 0.6448(2) 0.0350(11) Uani 1 1 d . . . . .
C2 C 0.1443(5) 0.5555(4) 0.6194(3) 0.0444(13) Uani 1 1 d . . . . .
H2 H 0.228494 0.535208 0.624113 0.053 Uiso 1 1 calc R U . . .
C3 C 0.0548(5) 0.4944(4) 0.5871(3) 0.0443(13) Uani 1 1 d . . . . .
H3 H 0.076772 0.432475 0.569632 0.053 Uiso 1 1 calc R U . . .
C4 C -0.0653(5) 0.5250(4) 0.5812(3) 0.0456(14) Uani 1 1 d . . . . .
C5 C -0.1020(5) 0.6127(4) 0.6045(3) 0.0575(16) Uani 1 1 d . . . . .
H5 H -0.186767 0.631560 0.599507 0.069 Uiso 1 1 calc R U . . .
C6 C -0.0118(5) 0.6740(4) 0.6358(3) 0.0548(15) Uani 1 1 d . . . . .
H6 H -0.035062 0.736249 0.651573 0.066 Uiso 1 1 calc R U . . .
C7 C 0.2038(4) 0.7130(4) 0.6777(2) 0.0384(12) Uani 1 1 d . . . . .
H7 H 0.178392 0.774609 0.693797 0.046 Uiso 1 1 calc R U . . .
C8 C 0.5212(4) 0.7388(4) 0.7256(2) 0.0361(11) Uani 1 1 d . . . . .
C9 C 0.6111(4) 0.8197(3) 0.7512(2) 0.0314(10) Uani 1 1 d . . . . .
C10 C 0.6512(5) 0.8112(4) 0.8213(2) 0.0453(14) Uani 1 1 d . . . . .
H10A H 0.576701 0.819112 0.848521 0.054 Uiso 1 1 calc R U . . .
H10B H 0.685875 0.748318 0.823221 0.054 Uiso 1 1 calc R U . . .
C11 C 0.7307(5) 0.8067(4) 0.7115(2) 0.0458(14) Uani 1 1 d . . . . .
H11A H 0.766350 0.744110 0.713743 0.055 Uiso 1 1 calc R U . . .
H11B H 0.708961 0.810751 0.665882 0.055 Uiso 1 1 calc R U . . .
C12 C 0.5585(5) 0.9170(3) 0.7501(3) 0.0466(14) Uani 1 1 d . . . . .
H12A H 0.483706 0.925778 0.777056 0.056 Uiso 1 1 calc R U . . .
H12B H 0.532086 0.924228 0.705622 0.056 Uiso 1 1 calc R U . . .
C13 C 0.7508(5) 0.8857(4) 0.8474(3) 0.0525(16) Uani 1 1 d . . . . .
H13 H 0.775708 0.878971 0.892762 0.063 Uiso 1 1 calc R U . . .
C14 C 0.8651(5) 0.8715(4) 0.8059(3) 0.0545(15) Uani 1 1 d . . . . .
H14A H 0.930832 0.918032 0.822764 0.065 Uiso 1 1 calc R U . . .
H14B H 0.899862 0.808439 0.807347 0.065 Uiso 1 1 calc R U . . .
C15 C 0.8286(5) 0.8819(4) 0.7374(3) 0.0523(16) Uani 1 1 d . . . . .
H15 H 0.904661 0.873521 0.710560 0.063 Uiso 1 1 calc R U . . .
C16 C 0.7749(5) 0.9777(4) 0.7351(3) 0.0521(15) Uani 1 1 d . . . . .
H16A H 0.751900 0.984757 0.690169 0.063 Uiso 1 1 calc R U . . .
H16B H 0.838849 1.025882 0.751673 0.063 Uiso 1 1 calc R U . . .
C17 C 0.6590(5) 0.9911(4) 0.7758(3) 0.0526(15) Uani 1 1 d . . . . .
H17 H 0.623854 1.054664 0.774022 0.063 Uiso 1 1 calc R U . . .
C18 C 0.6963(6) 0.9824(4) 0.8455(3) 0.0577(17) Uani 1 1 d . . . . .
H18A H 0.759537 1.030861 0.862512 0.069 Uiso 1 1 calc R U . . .
H18B H 0.621631 0.991431 0.872523 0.069 Uiso 1 1 calc R U . . .
F2 F 0.4861(3) 0.2190(2) 0.40972(13) 0.0562(9) Uani 1 1 d . . . . .
O2 O 0.2780(3) 0.4090(2) 0.79129(16) 0.0453(9) Uani 1 1 d . . . . .
N3 N 0.3941(4) 0.4404(3) 0.68572(18) 0.0363(10) Uani 1 1 d . . . . .
N4 N 0.3993(4) 0.5034(3) 0.74254(18) 0.0352(9) Uani 1 1 d . . . . .
H4N H 0.443069 0.555589 0.745206 0.042 Uiso 1 1 calc R U . . .
C19 C 0.4600(4) 0.4001(3) 0.5785(2) 0.0327(10) Uani 1 1 d . . . . .
C20 C 0.3698(5) 0.3302(3) 0.5614(2) 0.0394(12) Uani 1 1 d . . . . .
H20 H 0.301924 0.324673 0.588767 0.047 Uiso 1 1 calc R U . . .
C21 C 0.3786(5) 0.2684(4) 0.5043(2) 0.0451(13) Uani 1 1 d . . . . .
H21 H 0.319606 0.218929 0.492938 0.054 Uiso 1 1 calc R U . . .
C22 C 0.4750(5) 0.2815(4) 0.4654(2) 0.0442(13) Uani 1 1 d . . . . .
C23 C 0.5626(5) 0.3507(4) 0.4782(2) 0.0413(12) Uani 1 1 d . . . . .
H23 H 0.626912 0.357340 0.448995 0.050 Uiso 1 1 calc R U . . .
C24 C 0.5550(4) 0.4112(4) 0.5356(2) 0.0395(12) Uani 1 1 d . . . . .
H24 H 0.614572 0.460531 0.545947 0.047 Uiso 1 1 calc R U . . .
C25 C 0.4598(4) 0.4620(3) 0.6406(2) 0.0314(10) Uani 1 1 d . . . . .
H25 H 0.508376 0.517895 0.646951 0.038 Uiso 1 1 calc R U . . .
C26 C 0.3365(4) 0.4835(3) 0.7935(2) 0.0344(11) Uani 1 1 d . . . . .
C27 C 0.3371(4) 0.5577(3) 0.8539(2) 0.0288(10) Uani 1 1 d . . . . .
C28 C 0.3065(5) 0.5090(3) 0.9113(2) 0.0427(13) Uani 1 1 d . . . . .
H28A H 0.371876 0.462166 0.917227 0.051 Uiso 1 1 calc R U . . .
H28B H 0.224562 0.476048 0.903018 0.051 Uiso 1 1 calc R U . . .
C29 C 0.4640(4) 0.6093(3) 0.8669(2) 0.0377(12) Uani 1 1 d . . . . .
H29A H 0.483979 0.640871 0.829884 0.045 Uiso 1 1 calc R U . . .
H29B H 0.531617 0.564059 0.872605 0.045 Uiso 1 1 calc R U . . .
C30 C 0.2350(5) 0.6292(4) 0.8445(2) 0.0420(12) Uani 1 1 d . . . . .
H30A H 0.152904 0.597040 0.834757 0.050 Uiso 1 1 calc R U . . .
H30B H 0.255068 0.661473 0.807772 0.050 Uiso 1 1 calc R U . . .
C31 C 0.3009(5) 0.5813(4) 0.9722(2) 0.0453(13) Uani 1 1 d . . . . .
H31 H 0.282260 0.548928 1.009629 0.054 Uiso 1 1 calc R U . . .
C32 C 0.4269(5) 0.6327(4) 0.9849(2) 0.0464(14) Uani 1 1 d . . . . .
H32A H 0.423166 0.678900 1.024537 0.056 Uiso 1 1 calc R U . . .
H32B H 0.494267 0.587651 0.991403 0.056 Uiso 1 1 calc R U . . .
C33 C 0.4569(5) 0.6824(3) 0.9284(2) 0.0381(12) Uani 1 1 d . . . . .
H33 H 0.539374 0.715926 0.937068 0.046 Uiso 1 1 calc R U . . .
C34 C 0.3535(5) 0.7519(3) 0.9191(2) 0.0417(12) Uani 1 1 d . . . . .
H34A H 0.372730 0.784598 0.882437 0.050 Uiso 1 1 calc R U . . .
H34B H 0.349223 0.799138 0.958085 0.050 Uiso 1 1 calc R U . . .
C35 C 0.2271(5) 0.7011(4) 0.9060(2) 0.0445(13) Uani 1 1 d . . . . .
H35 H 0.159639 0.747312 0.899909 0.053 Uiso 1 1 calc R U . . .
C36 C 0.1964(5) 0.6510(4) 0.9632(3) 0.0509(15) Uani 1 1 d . . . . .
H36A H 0.190143 0.697098 1.002666 0.061 Uiso 1 1 calc R U . . .
H36B H 0.114669 0.617823 0.954745 0.061 Uiso 1 1 calc R U . . .
F3 F 0.6689(3) -0.0236(2) 0.55387(16) 0.0611(9) Uani 1 1 d . . . . .
O3 O -0.0344(3) 0.1633(2) 0.71402(16) 0.0394(8) Uani 1 1 d . . . . .
N5 N 0.2065(4) 0.1920(3) 0.68900(18) 0.0347(9) Uani 1 1 d . . . . .
N6 N 0.1310(3) 0.2625(3) 0.71977(18) 0.0346(9) Uani 1 1 d . . . . .
H6N H 0.162725 0.318169 0.734047 0.041 Uiso 1 1 calc R U . . .
C37 C 0.4112(4) 0.1494(3) 0.6539(2) 0.0357(11) Uani 1 1 d . . . . .
C38 C 0.3746(4) 0.0629(3) 0.6197(2) 0.0375(12) Uani 1 1 d . . . . .
H38 H 0.289247 0.043395 0.619680 0.045 Uiso 1 1 calc R U . . .
C39 C 0.4607(5) 0.0049(4) 0.5858(3) 0.0439(13) Uani 1 1 d . . . . .
H39 H 0.435489 -0.054108 0.562931 0.053 Uiso 1 1 calc R U . . .
C40 C 0.5817(5) 0.0345(4) 0.5862(2) 0.0422(12) Uani 1 1 d . . . . .
C41 C 0.6240(5) 0.1189(4) 0.6192(3) 0.0545(16) Uani 1 1 d . . . . .
H41 H 0.709782 0.137259 0.618955 0.065 Uiso 1 1 calc R U . . .
C42 C 0.5366(5) 0.1759(4) 0.6525(3) 0.0464(13) Uani 1 1 d . . . . .
H42 H 0.563029 0.234767 0.675167 0.056 Uiso 1 1 calc R U . . .
C43 C 0.3224(4) 0.2131(3) 0.6878(2) 0.0340(11) Uani 1 1 d . . . . .
H43 H 0.351481 0.271870 0.709599 0.041 Uiso 1 1 calc R U . . .
C44 C 0.0088(4) 0.2439(3) 0.7272(2) 0.0313(10) Uani 1 1 d . . . . .
C45 C -0.0728(4) 0.3251(3) 0.7566(2) 0.0353(11) Uani 1 1 d . . . . .
C46 C -0.2089(5) 0.3056(4) 0.7343(3) 0.0538(15) Uani 1 1 d . . . . .
H46A H -0.234899 0.243994 0.744633 0.065 Uiso 1 1 calc R U . . .
H46B H -0.216850 0.303299 0.687116 0.065 Uiso 1 1 calc R U . . .
C47 C -0.0616(6) 0.3288(4) 0.8302(3) 0.0538(15) Uani 1 1 d . . . . .
H47A H 0.026748 0.341641 0.845297 0.065 Uiso 1 1 calc R U . . .
H47B H -0.086967 0.267935 0.841884 0.065 Uiso 1 1 calc R U . . .
C48 C -0.0328(5) 0.4207(4) 0.7412(3) 0.0464(13) Uani 1 1 d . . . . .
H48A H -0.035179 0.419665 0.694089 0.056 Uiso 1 1 calc R U . . .
H48B H 0.054587 0.434740 0.757567 0.056 Uiso 1 1 calc R U . . .
C49 C -0.2971(5) 0.3826(4) 0.7675(3) 0.0556(16) Uani 1 1 d . . . . .
H49 H -0.386386 0.369073 0.752636 0.067 Uiso 1 1 calc R U . . .
C50 C -0.2827(6) 0.3834(4) 0.8404(3) 0.0632(18) Uani 1 1 d . . . . .
H50A H -0.340666 0.429812 0.862788 0.076 Uiso 1 1 calc R U . . .
H50B H -0.304900 0.321250 0.851020 0.076 Uiso 1 1 calc R U . . .
C51 C -0.1490(5) 0.4079(4) 0.8629(3) 0.0566(16) Uani 1 1 d . . . . .
H51 H -0.141069 0.411402 0.910627 0.068 Uiso 1 1 calc R U . . .
C52 C -0.1104(6) 0.4999(4) 0.8442(3) 0.0612(17) Uani 1 1 d . . . . .
H52A H -0.022352 0.514413 0.859248 0.073 Uiso 1 1 calc R U . . .
H52B H -0.164547 0.549990 0.865460 0.073 Uiso 1 1 calc R U . . .
C53 C -0.1215(5) 0.4973(4) 0.7725(3) 0.0542(15) Uani 1 1 d . . . . .
H53 H -0.095974 0.559159 0.761252 0.065 Uiso 1 1 calc R U . . .
C54 C -0.2543(5) 0.4752(4) 0.7493(3) 0.0545(15) Uani 1 1 d . . . . .
H54A H -0.260463 0.472072 0.702019 0.065 Uiso 1 1 calc R U . . .
H54B H -0.310227 0.525645 0.768450 0.065 Uiso 1 1 calc R U . . .
F4 F -0.0334(3) 0.2765(2) 0.59721(14) 0.0620(10) Uani 1 1 d . . . . .
O4 O -0.2531(3) 0.0961(2) 0.21522(16) 0.0445(9) Uani 1 1 d . . . . .
N7 N -0.1316(4) 0.0564(3) 0.31933(17) 0.0338(9) Uani 1 1 d . . . . .
N8 N -0.1292(4) -0.0034(3) 0.26168(17) 0.0353(9) Uani 1 1 d . . . . .
H8N H -0.086685 -0.055885 0.258265 0.042 Uiso 1 1 calc R U . . .
C55 C -0.0573(4) 0.0947(3) 0.4269(2) 0.0338(11) Uani 1 1 d . . . . .
C56 C -0.1545(5) 0.1577(4) 0.4445(2) 0.0392(12) Uani 1 1 d . . . . .
H56 H -0.226360 0.158710 0.416539 0.047 Uiso 1 1 calc R U . . .
C57 C -0.1471(5) 0.2185(4) 0.5020(2) 0.0472(14) Uani 1 1 d . . . . .
H57 H -0.212765 0.261185 0.514017 0.057 Uiso 1 1 calc R U . . .
C58 C -0.0425(6) 0.2148(4) 0.5406(2) 0.0467(14) Uani 1 1 d . . . . .
C59 C 0.0536(5) 0.1543(4) 0.5278(2) 0.0438(13) Uani 1 1 d . . . . .
H59 H 0.123491 0.153642 0.557042 0.053 Uiso 1 1 calc R U . . .
C60 C 0.0457(5) 0.0926(4) 0.4695(2) 0.0418(13) Uani 1 1 d . . . . .
H60 H 0.111185 0.048986 0.459014 0.050 Uiso 1 1 calc R U . . .
C61 C -0.0590(4) 0.0340(3) 0.3650(2) 0.0366(11) Uani 1 1 d . . . . .
H61 H -0.008234 -0.020246 0.358522 0.044 Uiso 1 1 calc R U . . .
C62 C -0.1945(4) 0.0213(4) 0.2109(2) 0.0365(11) Uani 1 1 d . . . . .
C63 C -0.2025(5) -0.0462(3) 0.1476(2) 0.0350(11) Uani 1 1 d . . . . .
C64 C -0.3339(5) -0.0928(4) 0.1427(3) 0.0501(15) Uani 1 1 d . . . . .
H64A H -0.399754 -0.044305 0.146757 0.060 Uiso 1 1 calc R U . . .
H64B H -0.342415 -0.130242 0.178002 0.060 Uiso 1 1 calc R U . . .
C65 C -0.1029(5) -0.1222(4) 0.1413(2) 0.0470(13) Uani 1 1 d . . . . .
H65A H -0.110106 -0.159662 0.176705 0.056 Uiso 1 1 calc R U . . .
H65B H -0.018200 -0.093131 0.144877 0.056 Uiso 1 1 calc R U . . .
C66 C -0.1897(5) 0.0107(3) 0.0924(2) 0.0418(12) Uani 1 1 d . . . . .
H66A H -0.105297 0.040275 0.095110 0.050 Uiso 1 1 calc R U . . .
H66B H -0.253397 0.060732 0.095813 0.050 Uiso 1 1 calc R U . . .
C67 C -0.1193(5) -0.1866(4) 0.0761(2) 0.0478(14) Uani 1 1 d . . . . .
H67 H -0.053373 -0.236015 0.072460 0.057 Uiso 1 1 calc R U . . .
C68 C -0.2499(6) -0.2316(4) 0.0720(3) 0.0626(18) Uani 1 1 d . . . . .
H68A H -0.261531 -0.273771 0.030629 0.075 Uiso 1 1 calc R U . . .
H68B H -0.257917 -0.269200 0.107228 0.075 Uiso 1 1 calc R U . . .
C69 C -0.3506(5) -0.1566(4) 0.0770(3) 0.0540(16) Uani 1 1 d . . . . .
H69 H -0.435700 -0.186759 0.073771 0.065 Uiso 1 1 calc R U . . .
C70 C -0.3386(5) -0.0978(4) 0.0231(3) 0.0545(15) Uani 1 1 d . . . . .
H70A H -0.351713 -0.137758 -0.019077 0.065 Uiso 1 1 calc R U . . .
H70B H -0.403482 -0.048600 0.026890 0.065 Uiso 1 1 calc R U . . .
C71 C -0.2081(5) -0.0534(4) 0.0276(2) 0.0462(13) Uani 1 1 d . . . . .
H71 H -0.200366 -0.015371 -0.008019 0.055 Uiso 1 1 calc R U . . .
C72 C -0.1084(5) -0.1282(4) 0.0213(2) 0.0502(14) Uani 1 1 d . . . . .
H72A H -0.023922 -0.098968 0.023304 0.060 Uiso 1 1 calc R U . . .
H72B H -0.119693 -0.168947 -0.020677 0.060 Uiso 1 1 calc R U . . .

loop_
_atom_site_aniso_label
_atom_site_aniso_U_11
_atom_site_aniso_U_22
_atom_site_aniso_U_33
_atom_site_aniso_U_23
_atom_site_aniso_U_13
_atom_site_aniso_U_12
F1 0.0369(17) 0.059(2) 0.080(2) 0.0021(18) -0.0047(16) -0.0196(16)
O1 0.0335(19) 0.031(2) 0.060(2) 0.0063(17) 0.0013(16) -0.0043(16)
N1 0.030(2) 0.031(2) 0.041(2) 0.0057(17) 0.0010(17) -0.0114(18)
N2 0.028(2) 0.029(2) 0.042(2) 0.0007(17) 0.0016(17) -0.0127(18)
C1 0.033(3) 0.032(3) 0.040(3) 0.002(2) 0.008(2) -0.007(2)
C2 0.032(3) 0.040(3) 0.061(3) 0.007(3) 0.002(2) -0.006(2)
C3 0.035(3) 0.036(3) 0.062(3) 0.005(3) 0.000(2) -0.003(2)
C4 0.033(3) 0.052(4) 0.051(3) 0.009(3) -0.002(2) -0.019(3)
C5 0.025(3) 0.051(4) 0.094(5) 0.004(3) -0.001(3) -0.004(3)
C6 0.032(3) 0.043(4) 0.088(4) 0.005(3) 0.006(3) -0.001(3)
C7 0.035(3) 0.037(3) 0.042(3) 0.005(2) 0.007(2) -0.012(2)
C8 0.033(3) 0.041(3) 0.035(2) 0.008(2) 0.005(2) -0.010(2)
C9 0.029(2) 0.024(3) 0.041(2) 0.003(2) 0.0051(19) -0.010(2)
C10 0.049(3) 0.044(3) 0.045(3) 0.014(2) 0.001(2) -0.021(3)
C11 0.040(3) 0.053(4) 0.043(3) 0.000(2) 0.013(2) -0.020(3)
C12 0.037(3) 0.039(3) 0.062(3) 0.001(3) -0.001(2) -0.012(2)
C13 0.053(4) 0.062(4) 0.043(3) 0.008(3) -0.008(3) -0.024(3)
C14 0.045(3) 0.042(4) 0.076(4) 0.012(3) -0.010(3) -0.012(3)
C15 0.039(3) 0.052(4) 0.064(4) -0.001(3) 0.008(3) -0.026(3)
C16 0.055(4) 0.039(3) 0.062(4) 0.010(3) -0.004(3) -0.021(3)
C17 0.046(3) 0.028(3) 0.083(4) 0.007(3) 0.000(3) -0.009(3)
C18 0.057(4) 0.054(4) 0.057(3) -0.012(3) 0.016(3) -0.015(3)
F2 0.085(2) 0.046(2) 0.0359(16) -0.0018(14) 0.0112(16) 0.0023(17)
O2 0.049(2) 0.040(2) 0.046(2) 0.0033(16) 0.0066(16) -0.0168(18)
N3 0.039(2) 0.035(2) 0.034(2) 0.0030(17) 0.0017(17) -0.0093(19)
N4 0.038(2) 0.029(2) 0.038(2) 0.0004(17) 0.0061(17) -0.0086(18)
C19 0.035(3) 0.025(3) 0.038(2) 0.0022(19) 0.005(2) 0.000(2)
C20 0.047(3) 0.034(3) 0.038(3) 0.006(2) 0.004(2) -0.010(2)
C21 0.058(3) 0.041(3) 0.035(3) 0.003(2) 0.002(2) -0.015(3)
C22 0.064(4) 0.040(3) 0.028(2) 0.002(2) 0.003(2) -0.005(3)
C23 0.041(3) 0.048(3) 0.036(3) 0.009(2) 0.009(2) -0.004(2)
C24 0.030(3) 0.042(3) 0.049(3) 0.014(2) 0.005(2) -0.005(2)
C25 0.033(3) 0.024(3) 0.036(2) -0.0003(19) 0.0034(19) 0.003(2)
C26 0.029(3) 0.036(3) 0.039(3) 0.005(2) 0.003(2) -0.001(2)
C27 0.031(2) 0.017(2) 0.039(2) 0.0060(18) 0.0065(19) 0.0020(19)
C28 0.056(3) 0.035(3) 0.037(3) 0.003(2) 0.009(2) -0.011(3)
C29 0.041(3) 0.035(3) 0.036(2) -0.001(2) 0.008(2) -0.004(2)
C30 0.036(3) 0.044(3) 0.046(3) 0.004(2) 0.010(2) -0.002(2)
C31 0.057(3) 0.040(3) 0.041(3) 0.010(2) 0.017(2) -0.009(3)
C32 0.064(4) 0.036(3) 0.039(3) 0.005(2) -0.001(3) -0.009(3)
C33 0.040(3) 0.031(3) 0.043(3) 0.003(2) 0.004(2) -0.005(2)
C34 0.056(3) 0.029(3) 0.040(3) 0.002(2) 0.012(2) -0.003(2)
C35 0.050(3) 0.042(3) 0.043(3) 0.007(2) 0.012(2) 0.005(3)
C36 0.057(4) 0.047(4) 0.046(3) -0.005(3) 0.022(3) -0.007(3)
F3 0.0405(18) 0.066(2) 0.074(2) -0.0024(18) 0.0190(16) 0.0088(16)
O3 0.0330(19) 0.032(2) 0.054(2) 0.0073(16) 0.0068(15) -0.0029(15)
N5 0.034(2) 0.030(2) 0.039(2) 0.0020(17) 0.0121(17) -0.0033(18)
N6 0.029(2) 0.032(2) 0.043(2) 0.0029(18) 0.0077(17) -0.0049(18)
C37 0.031(3) 0.035(3) 0.041(3) 0.005(2) 0.005(2) -0.008(2)
C38 0.024(2) 0.035(3) 0.054(3) 0.005(2) 0.010(2) -0.005(2)
C39 0.037(3) 0.039(3) 0.056(3) 0.007(2) 0.007(2) -0.005(2)
C40 0.034(3) 0.044(3) 0.049(3) 0.005(2) 0.011(2) 0.008(2)
C41 0.024(3) 0.061(4) 0.080(4) 0.012(3) 0.009(3) -0.012(3)
C42 0.029(3) 0.041(3) 0.068(4) 0.000(3) 0.009(2) -0.003(2)
C43 0.031(3) 0.024(3) 0.047(3) 0.003(2) 0.005(2) -0.002(2)
C44 0.034(3) 0.026(3) 0.035(2) 0.0057(19) 0.0053(19) -0.007(2)
C45 0.029(3) 0.031(3) 0.046(3) 0.003(2) 0.009(2) 0.000(2)
C46 0.037(3) 0.050(4) 0.072(4) 0.001(3) -0.001(3) -0.005(3)
C47 0.058(4) 0.053(4) 0.054(3) 0.012(3) 0.016(3) 0.011(3)
C48 0.044(3) 0.035(3) 0.061(3) 0.004(3) 0.019(3) 0.001(2)
C49 0.036(3) 0.048(4) 0.078(4) -0.006(3) 0.005(3) 0.000(3)
C50 0.060(4) 0.055(4) 0.078(4) 0.013(3) 0.033(3) -0.004(3)
C51 0.049(4) 0.072(4) 0.049(3) 0.008(3) 0.018(3) 0.016(3)
C52 0.051(4) 0.062(4) 0.069(4) 0.001(3) 0.008(3) 0.001(3)
C53 0.057(4) 0.037(3) 0.068(4) 0.006(3) 0.015(3) -0.011(3)
C54 0.048(3) 0.060(4) 0.056(3) 0.009(3) 0.008(3) 0.009(3)
F4 0.100(3) 0.048(2) 0.0350(16) -0.0014(14) -0.0036(17) 0.0007(19)
O4 0.046(2) 0.040(2) 0.045(2) -0.0006(17) 0.0016(16) 0.0017(18)
N7 0.037(2) 0.031(2) 0.033(2) 0.0017(17) 0.0110(17) -0.0092(18)
N8 0.038(2) 0.031(2) 0.036(2) 0.0012(17) 0.0031(17) -0.0069(18)
C55 0.032(3) 0.031(3) 0.039(3) 0.007(2) 0.008(2) -0.007(2)
C56 0.040(3) 0.042(3) 0.036(3) 0.005(2) 0.006(2) 0.009(2)
C57 0.058(4) 0.047(3) 0.037(3) 0.007(2) 0.006(2) 0.003(3)
C58 0.067(4) 0.035(3) 0.037(3) 0.002(2) 0.003(3) -0.007(3)
C59 0.043(3) 0.050(3) 0.040(3) 0.013(2) -0.008(2) -0.012(3)
C60 0.033(3) 0.051(3) 0.044(3) 0.014(2) 0.003(2) -0.006(2)
C61 0.034(3) 0.037(3) 0.039(3) 0.005(2) 0.010(2) -0.001(2)
C62 0.028(3) 0.038(3) 0.042(3) 0.003(2) 0.007(2) -0.006(2)
C63 0.040(3) 0.031(3) 0.034(2) 0.001(2) 0.001(2) -0.005(2)
C64 0.044(3) 0.053(4) 0.050(3) -0.004(3) 0.010(3) -0.011(3)
C65 0.057(4) 0.047(3) 0.037(3) 0.004(2) 0.001(2) 0.016(3)
C66 0.052(3) 0.029(3) 0.045(3) 0.008(2) -0.002(2) -0.004(2)
C67 0.068(4) 0.037(3) 0.038(3) 0.004(2) -0.001(3) 0.020(3)
C68 0.104(5) 0.037(3) 0.048(3) 0.010(3) 0.000(3) -0.012(4)
C69 0.050(4) 0.050(4) 0.057(3) -0.009(3) 0.001(3) -0.024(3)
C70 0.058(4) 0.046(4) 0.056(3) 0.000(3) -0.015(3) -0.002(3)
C71 0.059(4) 0.039(3) 0.042(3) 0.012(2) -0.006(2) 0.000(3)
C72 0.053(3) 0.057(4) 0.039(3) 0.001(3) 0.002(2) 0.000(3)

loop_
_atom_type_symbol
_atom_type_description
_atom_type_scat_dispersion_real
_atom_type_scat_dispersion_imag
_atom_type_scat_source
C C 0.0181 0.0091 'International Tables Vol C Tables 4.2.6.8 and 6.1.1.4'
H H 0.0000 0.0000 'International Tables Vol C Tables 4.2.6.8 and 6.1.1.4'
N N 0.0311 0.0180 'International Tables Vol C Tables 4.2.6.8 and 6.1.1.4'
O O 0.0492 0.0322 'International Tables Vol C Tables 4.2.6.8 and 6.1.1.4'
F F 0.0727 0.0534 'International Tables Vol C Tables 4.2.6.8 and 6.1.1.4'

loop_
_geom_angle_atom_site_label_1
_geom_angle_atom_site_label_2
_geom_angle_atom_site_label_3
_geom_angle
_geom_angle_site_symmetry_1
_geom_angle_site_symmetry_3
C7 N1 N2 114.0(4) . .
C8 N2 N1 116.6(4) . .
C8 N2 H2N 121.7 . .
N1 N2 H2N 121.7 . .
C2 C1 C6 118.0(5) . .
C2 C1 C7 122.3(5) . .
C6 C1 C7 119.7(5) . .
C3 C2 C1 120.7(5) . .
C3 C2 H2 119.7 . .
C1 C2 H2 119.7 . .
C4 C3 C2 118.5(5) . .
C4 C3 H3 120.8 . .
C2 C3 H3 120.8 . .
C5 C4 C3 123.4(5) . .
C5 C4 F1 118.7(5) . .
C3 C4 F1 117.9(5) . .
C4 C5 C6 117.9(5) . .
C4 C5 H5 121.1 . .
C6 C5 H5 121.1 . .
C5 C6 C1 121.5(6) . .
C5 C6 H6 119.3 . .
C1 C6 H6 119.3 . .
N1 C7 C1 120.3(5) . .
N1 C7 H7 119.8 . .
C1 C7 H7 119.8 . .
O1 C8 N2 122.6(4) . .
O1 C8 C9 120.4(4) . .
N2 C8 C9 117.0(5) . .
C12 C9 C8 115.5(4) . .
C12 C9 C11 110.0(4) . .
C8 C9 C11 107.4(4) . .
C12 C9 C10 108.0(4) . .
C8 C9 C10 108.5(4) . .
C11 C9 C10 106.9(4) . .
C13 C10 C9 110.7(4) . .
C13 C10 H10A 109.5 . .
C9 C10 H10A 109.5 . .
C13 C10 H10B 109.5 . .
C9 C10 H10B 109.5 . .
H10A C10 H10B 108.1 . .
C15 C11 C9 110.2(4) . .
C15 C11 H11A 109.6 . .
C9 C11 H11A 109.6 . .
C15 C11 H11B 109.6 . .
C9 C11 H11B 109.6 . .
H11A C11 H11B 108.1 . .
C9 C12 C17 110.0(4) . .
C9 C12 H12A 109.7 . .
C17 C12 H12A 109.7 . .
C9 C12 H12B 109.7 . .
C17 C12 H12B 109.7 . .
H12A C12 H12B 108.2 . .
C14 C13 C18 110.1(5) . .
C14 C13 C10 108.7(5) . .
C18 C13 C10 109.3(5) . .
C14 C13 H13 109.5 . .
C18 C13 H13 109.5 . .
C10 C13 H13 109.5 . .
C15 C14 C13 110.0(5) . .
C15 C14 H14A 109.7 . .
C13 C14 H14A 109.7 . .
C15 C14 H14B 109.7 . .
C13 C14 H14B 109.7 . .
H14A C14 H14B 108.2 . .
C16 C15 C14 109.8(5) . .
C16 C15 C11 110.2(5) . .
C14 C15 C11 108.7(4) . .
C16 C15 H15 109.4 . .
C14 C15 H15 109.4 . .
C11 C15 H15 109.4 . .
C15 C16 C17 109.7(4) . .
C15 C16 H16A 109.7 . .
C17 C16 H16A 109.7 . .
C15 C16 H16B 109.7 . .
C17 C16 H16B 109.7 . .
H16A C16 H16B 108.2 . .
C16 C17 C18 109.3(5) . .
C16 C17 C12 110.1(5) . .
C18 C17 C12 109.7(5) . .
C16 C17 H17 109.2 . .
C18 C17 H17 109.2 . .
C12 C17 H17 109.2 . .
C13 C18 C17 108.6(4) . .
C13 C18 H18A 110.0 . .
C17 C18 H18A 110.0 . .
C13 C18 H18B 110.0 . .
C17 C18 H18B 110.0 . .
H18A C18 H18B 108.3 . .
C25 N3 N4 115.6(4) . .
C26 N4 N3 119.1(4) . .
C26 N4 H4N 120.4 . .
N3 N4 H4N 120.4 . .
C20 C19 C24 119.1(4) . .
C20 C19 C25 122.0(4) . .
C24 C19 C25 118.9(4) . .
C19 C20 C21 120.3(5) . .
C19 C20 H20 119.8 . .
C21 C20 H20 119.8 . .
C22 C21 C20 117.7(5) . .
C22 C21 H21 121.2 . .
C20 C21 H21 121.2 . .
C23 C22 C21 124.6(5) . .
C23 C22 F2 117.5(5) . .
C21 C22 F2 117.9(4) . .
C22 C23 C24 117.6(4) . .
C22 C23 H23 121.2 . .
C24 C23 H23 121.2 . .
C23 C24 C19 120.5(4) . .
C23 C24 H24 119.7 . .
C19 C24 H24 119.7 . .
N3 C25 C19 119.8(4) . .
N3 C25 H25 120.1 . .
C19 C25 H25 120.1 . .
O2 C26 N4 121.3(4) . .
O2 C26 C27 121.1(4) . .
N4 C26 C27 117.6(4) . .
C30 C27 C28 109.5(4) . .
C30 C27 C26 108.3(4) . .
C28 C27 C26 108.1(4) . .
C30 C27 C29 108.5(4) . .
C28 C27 C29 109.7(4) . .
C26 C27 C29 112.8(4) . .
C27 C28 C31 109.8(4) . .
C27 C28 H28A 109.7 . .
C31 C28 H28A 109.7 . .
C27 C28 H28B 109.7 . .
C31 C28 H28B 109.7 . .
H28A C28 H28B 108.2 . .
C27 C29 C33 109.5(4) . .
C27 C29 H29A 109.8 . .
C33 C29 H29A 109.8 . .
C27 C29 H29B 109.8 . .
C33 C29 H29B 109.8 . .
H29A C29 H29B 108.2 . .
C27 C30 C35 109.7(4) . .
C27 C30 H30A 109.7 . .
C35 C30 H30A 109.7 . .
C27 C30 H30B 109.7 . .
C35 C30 H30B 109.7 . .
H30A C30 H30B 108.2 . .
C32 C31 C36 109.8(4) . .
C32 C31 C28 109.9(4) . .
C36 C31 C28 109.1(5) . .
C32 C31 H31 109.4 . .
C36 C31 H31 109.4 . .
C28 C31 H31 109.4 . .
C33 C32 C31 110.1(4) . .
C33 C32 H32A 109.6 . .
C31 C32 H32A 109.6 . .
C33 C32 H32B 109.6 . .
C31 C32 H32B 109.6 . .
H32A C32 H32B 108.2 . .
C34 C33 C32 109.3(4) . .
C34 C33 C29 109.4(4) . .
C32 C33 C29 109.1(4) . .
C34 C33 H33 109.7 . .
C32 C33 H33 109.7 . .
C29 C33 H33 109.7 . .
C33 C34 C35 110.0(4) . .
C33 C34 H34A 109.7 . .
C35 C34 H34A 109.7 . .
C33 C34 H34B 109.7 . .
C35 C34 H34B 109.7 . .
H34A C34 H34B 108.2 . .
C34 C35 C36 109.8(4) . .
C34 C35 C30 108.9(4) . .
C36 C35 C30 109.8(4) . .
C34 C35 H35 109.5 . .
C36 C35 H35 109.5 . .
C30 C35 H35 109.5 . .
C31 C36 C35 108.8(4) . .
C31 C36 H36A 109.9 . .
C35 C36 H36A 109.9 . .
C31 C36 H36B 109.9 . .
C35 C36 H36B 109.9 . .
H36A C36 H36B 108.3 . .
C43 N5 N6 115.0(4) . .
C44 N6 N5 118.9(4) . .
C44 N6 H6N 120.6 . .
N5 N6 H6N 120.6 . .
C42 C37 C38 117.9(5) . .
C42 C37 C43 119.7(4) . .
C38 C37 C43 122.4(4) . .
C39 C38 C37 121.1(4) . .
C39 C38 H38 119.4 . .
C37 C38 H38 119.4 . .
C40 C39 C38 118.4(5) . .
C40 C39 H39 120.8 . .
C38 C39 H39 120.8 . .
C39 C40 C41 123.4(5) . .
C39 C40 F3 118.8(5) . .
C41 C40 F3 117.8(5) . .
C40 C41 C42 117.4(5) . .
C40 C41 H41 121.3 . .
C42 C41 H41 121.3 . .
C41 C42 C37 121.9(5) . .
C41 C42 H42 119.0 . .
C37 C42 H42 119.0 . .
N5 C43 C37 121.4(4) . .
N5 C43 H43 119.3 . .
C37 C43 H43 119.3 . .
O3 C44 N6 121.4(5) . .
O3 C44 C45 121.3(4) . .
N6 C44 C45 117.2(4) . .
C46 C45 C48 109.6(5) . .
C46 C45 C44 109.1(4) . .
C48 C45 C44 114.5(4) . .
C46 C45 C47 109.1(4) . .
C48 C45 C47 107.6(4) . .
C44 C45 C47 106.8(4) . .
C45 C46 C49 110.9(4) . .
C45 C46 H46A 109.5 . .
C49 C46 H46A 109.5 . .
C45 C46 H46B 109.5 . .
C49 C46 H46B 109.5 . .
H46A C46 H46B 108.1 . .
C45 C47 C51 109.1(5) . .
C45 C47 H47A 109.9 . .
C51 C47 H47A 109.9 . .
C45 C47 H47B 109.9 . .
C51 C47 H47B 109.9 . .
H47A C47 H47B 108.3 . .
C45 C48 C53 110.3(4) . .
C45 C48 H48A 109.6 . .
C53 C48 H48A 109.6 . .
C45 C48 H48B 109.6 . .
C53 C48 H48B 109.6 . .
H48A C48 H48B 108.1 . .
C54 C49 C50 110.8(5) . .
C54 C49 C46 107.2(5) . .
C50 C49 C46 107.9(5) . .
C54 C49 H49 110.3 . .
C50 C49 H49 110.3 . .
C46 C49 H49 110.3 . .
C51 C50 C49 109.9(5) . .
C51 C50 H50A 109.7 . .
C49 C50 H50A 109.7 . .
C51 C50 H50B 109.7 . .
C49 C50 H50B 109.7 . .
H50A C50 H50B 108.2 . .
C52 C51 C50 110.8(5) . .
C52 C51 C47 109.4(5) . .
C50 C51 C47 107.9(5) . .
C52 C51 H51 109.5 . .
C50 C51 H51 109.5 . .
C47 C51 H51 109.5 . .
C51 C52 C53 111.0(5) . .
C51 C52 H52A 109.4 . .
C53 C52 H52A 109.4 . .
C51 C52 H52B 109.4 . .
C53 C52 H52B 109.4 . .
H52A C52 H52B 108.0 . .
C54 C53 C52 109.9(5) . .
C54 C53 C48 109.9(5) . .
C52 C53 C48 108.0(5) . .
C54 C53 H53 109.7 . .
C52 C53 H53 109.7 . .
C48 C53 H53 109.7 . .
C53 C54 C49 110.9(5) . .
C53 C54 H54A 109.5 . .
C49 C54 H54A 109.5 . .
C53 C54 H54B 109.5 . .
C49 C54 H54B 109.5 . .
H54A C54 H54B 108.1 . .
C61 N7 N8 115.5(4) . .
C62 N8 N7 117.7(4) . .
C62 N8 H8N 121.1 . .
N7 N8 H8N 121.1 . .
C60 C55 C56 118.6(5) . .
C60 C55 C61 119.3(5) . .
C56 C55 C61 122.1(4) . .
C57 C56 C55 120.9(5) . .
C57 C56 H56 119.5 . .
C55 C56 H56 119.5 . .
C58 C57 C56 117.7(5) . .
C58 C57 H57 121.1 . .
C56 C57 H57 121.1 . .
C59 C58 C57 124.7(5) . .
C59 C58 F4 117.3(5) . .
C57 C58 F4 118.0(5) . .
C58 C59 C60 117.4(5) . .
C58 C59 H59 121.3 . .
C60 C59 H59 121.3 . .
C55 C60 C59 120.6(5) . .
C55 C60 H60 119.7 . .
C59 C60 H60 119.7 . .
N7 C61 C55 118.0(5) . .
N7 C61 H61 121.0 . .
C55 C61 H61 121.0 . .
O4 C62 N8 121.3(4) . .
O4 C62 C63 119.2(4) . .
N8 C62 C63 119.4(5) . .
C65 C63 C66 108.6(4) . .
C65 C63 C62 114.7(4) . .
C66 C63 C62 108.1(4) . .
C65 C63 C64 108.8(4) . .
C66 C63 C64 109.4(4) . .
C62 C63 C64 107.2(4) . .
C63 C64 C69 109.3(4) . .
C63 C64 H64A 109.8 . .
C69 C64 H64A 109.8 . .
C63 C64 H64B 109.8 . .
C69 C64 H64B 109.8 . .
H64A C64 H64B 108.3 . .
C63 C65 C67 110.6(4) . .
C63 C65 H65A 109.5 . .
C67 C65 H65A 109.5 . .
C63 C65 H65B 109.5 . .
C67 C65 H65B 109.5 . .
H65A C65 H65B 108.1 . .
C63 C66 C71 109.8(4) . .
C63 C66 H66A 109.7 . .
C71 C66 H66A 109.7 . .
C63 C66 H66B 109.7 . .
C71 C66 H66B 109.7 . .
H66A C66 H66B 108.2 . .
C68 C67 C72 109.1(4) . .
C68 C67 C65 108.6(5) . .
C72 C67 C65 109.4(4) . .
C68 C67 H67 109.9 . .
C72 C67 H67 109.9 . .
C65 C67 H67 109.9 . .
C69 C68 C67 110.1(4) . .
C69 C68 H68A 109.6 . .
C67 C68 H68A 109.6 . .
C69 C68 H68B 109.6 . .
C67 C68 H68B 109.6 . .
H68A C68 H68B 108.2 . .
C68 C69 C70 110.0(5) . .
C68 C69 C64 109.2(5) . .
C70 C69 C64 109.3(5) . .
C68 C69 H69 109.5 . .
C70 C69 H69 109.5 . .
C64 C69 H69 109.5 . .
C71 C70 C69 109.3(4) . .
C71 C70 H70A 109.8 . .
C69 C70 H70A 109.8 . .
C71 C70 H70B 109.8 . .
C69 C70 H70B 109.8 . .
H70A C70 H70B 108.3 . .
C72 C71 C70 110.2(5) . .
C72 C71 C66 109.9(4) . .
C70 C71 C66 109.6(5) . .
C72 C71 H71 109.1 . .
C70 C71 H71 109.1 . .
C66 C71 H71 109.1 . .
C71 C72 C67 109.3(4) . .
C71 C72 H72A 109.8 . .
C67 C72 H72A 109.8 . .
C71 C72 H72B 109.8 . .
C67 C72 H72B 109.8 . .
H72A C72 H72B 108.3 . .

loop_
_geom_bond_atom_site_label_1
_geom_bond_atom_site_label_2
_geom_bond_distance
_geom_bond_site_symmetry_2
F1 C4 1.376(5) .
O1 C8 1.236(6) .
N1 C7 1.301(6) .
N1 N2 1.396(5) .
N2 C8 1.361(6) .
N2 H2N 0.8800 .
C1 C2 1.391(7) .
C1 C6 1.393(7) .
C1 C7 1.455(6) .
C2 C3 1.387(6) .
C2 H2 0.9500 .
C3 C4 1.361(7) .
C3 H3 0.9500 .
C4 C5 1.354(8) .
C5 C6 1.386(7) .
C5 H5 0.9500 .
C6 H6 0.9500 .
C7 H7 0.9500 .
C8 C9 1.533(6) .
C9 C12 1.520(7) .
C9 C11 1.543(6) .
C9 C10 1.546(6) .
C10 C13 1.539(6) .
C10 H10A 0.9900 .
C10 H10B 0.9900 .
C11 C15 1.532(6) .
C11 H11A 0.9900 .
C11 H11B 0.9900 .
C12 C17 1.540(6) .
C12 H12A 0.9900 .
C12 H12B 0.9900 .
C13 C14 1.518(8) .
C13 C18 1.524(8) .
C13 H13 1.0000 .
C14 C15 1.512(8) .
C14 H14A 0.9900 .
C14 H14B 0.9900 .
C15 C16 1.508(8) .
C15 H15 1.0000 .
C16 C17 1.522(7) .
C16 H16A 0.9900 .
C16 H16B 0.9900 .
C17 C18 1.530(8) .
C17 H17 1.0000 .
C18 H18A 0.9900 .
C18 H18B 0.9900 .
F2 C22 1.378(5) .
O2 C26 1.239(5) .
N3 C25 1.275(6) .
N3 N4 1.392(5) .
N4 C26 1.351(6) .
N4 H4N 0.8800 .
C19 C20 1.392(6) .
C19 C24 1.403(6) .
C19 C25 1.471(6) .
C20 C21 1.393(6) .
C20 H20 0.9500 .
C21 C22 1.365(7) .
C21 H21 0.9500 .
C22 C23 1.358(7) .
C23 C24 1.388(7) .
C23 H23 0.9500 .
C24 H24 0.9500 .
C25 H25 0.9500 .
C26 C27 1.536(6) .
C27 C30 1.531(6) .
C27 C28 1.532(6) .
C27 C29 1.538(6) .
C28 C31 1.534(6) .
C28 H28A 0.9900 .
C28 H28B 0.9900 .
C29 C33 1.549(6) .
C29 H29A 0.9900 .
C29 H29B 0.9900 .
C30 C35 1.542(7) .
C30 H30A 0.9900 .
C30 H30B 0.9900 .
C31 C32 1.529(7) .
C31 C36 1.529(8) .
C31 H31 1.0000 .
C32 C33 1.522(6) .
C32 H32A 0.9900 .
C32 H32B 0.9900 .
C33 C34 1.520(7) .
C33 H33 1.0000 .
C34 C35 1.528(7) .
C34 H34A 0.9900 .
C34 H34B 0.9900 .
C35 C36 1.539(7) .
C35 H35 1.0000 .
C36 H36A 0.9900 .
C36 H36B 0.9900 .
F3 C40 1.381(5) .
O3 C44 1.243(5) .
N5 C43 1.272(5) .
N5 N6 1.396(5) .
N6 C44 1.346(5) .
N6 H6N 0.8800 .
C37 C42 1.390(6) .
C37 C38 1.397(6) .
C37 C43 1.452(6) .
C38 C39 1.386(7) .
C38 H38 0.9500 .
C39 C40 1.356(7) .
C39 H39 0.9500 .
C40 C41 1.380(7) .
C41 C42 1.384(7) .
C41 H41 0.9500 .
C42 H42 0.9500 .
C43 H43 0.9500 .
C44 C45 1.531(6) .
C45 C46 1.520(7) .
C45 C48 1.531(6) .
C45 C47 1.543(7) .
C46 C49 1.558(7) .
C46 H46A 0.9900 .
C46 H46B 0.9900 .
C47 C51 1.570(7) .
C47 H47A 0.9900 .
C47 H47B 0.9900 .
C48 C53 1.544(7) .
C48 H48A 0.9900 .
C48 H48B 0.9900 .
C49 C54 1.523(8) .
C49 C50 1.535(8) .
C49 H49 1.0000 .
C50 C51 1.508(8) .
C50 H50A 0.9900 .
C50 H50B 0.9900 .
C51 C52 1.504(8) .
C51 H51 1.0000 .
C52 C53 1.505(8) .
C52 H52A 0.9900 .
C52 H52B 0.9900 .
C53 C54 1.497(7) .
C53 H53 1.0000 .
C54 H54A 0.9900 .
C54 H54B 0.9900 .
F4 C58 1.378(6) .
O4 C62 1.244(6) .
N7 C61 1.292(6) .
N7 N8 1.383(5) .
N8 C62 1.349(6) .
N8 H8N 0.8800 .
C55 C60 1.395(6) .
C55 C56 1.402(6) .
C55 C61 1.459(6) .
C56 C57 1.387(7) .
C56 H56 0.9500 .
C57 C58 1.361(7) .
C57 H57 0.9500 .
C58 C59 1.355(7) .
C59 C60 1.407(7) .
C59 H59 0.9500 .
C60 H60 0.9500 .
C61 H61 0.9500 .
C62 C63 1.531(6) .
C63 C65 1.524(7) .
C63 C66 1.531(6) .
C63 C64 1.544(6) .
C64 C69 1.548(7) .
C64 H64A 0.9900 .
C64 H64B 0.9900 .
C65 C67 1.545(6) .
C65 H65A 0.9900 .
C65 H65B 0.9900 .
C66 C71 1.538(7) .
C66 H66A 0.9900 .
C66 H66B 0.9900 .
C67 C68 1.528(8) .
C67 C72 1.536(7) .
C67 H67 1.0000 .
C68 C69 1.522(8) .
C68 H68A 0.9900 .
C68 H68B 0.9900 .
C69 C70 1.526(8) .
C69 H69 1.0000 .
C70 C71 1.523(7) .
C70 H70A 0.9900 .
C70 H70B 0.9900 .
C71 C72 1.512(7) .
C71 H71 1.0000 .
C72 H72A 0.9900 .
C72 H72B 0.9900 .

loop_
_geom_torsion_atom_site_label_1
_geom_torsion_atom_site_label_2
_geom_torsion_atom_site_label_3
_geom_torsion_atom_site_label_4
_geom_torsion
_geom_torsion_site_symmetry_1
_geom_torsion_site_symmetry_2
_geom_torsion_site_symmetry_3
_geom_torsion_site_symmetry_4
C7 N1 N2 C8 178.8(4) . . . .
C6 C1 C2 C3 -1.2(8) . . . .
C7 C1 C2 C3 -178.6(5) . . . .
C1 C2 C3 C4 -0.2(8) . . . .
C2 C3 C4 C5 0.7(9) . . . .
C2 C3 C4 F1 -178.5(4) . . . .
C3 C4 C5 C6 0.2(10) . . . .
F1 C4 C5 C6 179.5(5) . . . .
C4 C5 C6 C1 -1.6(10) . . . .
C2 C1 C6 C5 2.1(9) . . . .
C7 C1 C6 C5 179.7(5) . . . .
N2 N1 C7 C1 177.9(4) . . . .
C2 C1 C7 N1 -1.0(7) . . . .
C6 C1 C7 N1 -178.4(5) . . . .
N1 N2 C8 O1 -9.0(7) . . . .
N1 N2 C8 C9 172.6(4) . . . .
O1 C8 C9 C12 170.2(4) . . . .
N2 C8 C9 C12 -11.3(6) . . . .
O1 C8 C9 C11 47.0(6) . . . .
N2 C8 C9 C11 -134.5(4) . . . .
O1 C8 C9 C10 -68.3(6) . . . .
N2 C8 C9 C10 110.2(5) . . . .
C12 C9 C10 C13 -59.1(6) . . . .
C8 C9 C10 C13 174.9(5) . . . .
C11 C9 C10 C13 59.3(6) . . . .
C12 C9 C11 C15 57.1(6) . . . .
C8 C9 C11 C15 -176.4(5) . . . .
C10 C9 C11 C15 -60.0(6) . . . .
C8 C9 C12 C17 -179.0(4) . . . .
C11 C9 C12 C17 -57.1(6) . . . .
C10 C9 C12 C17 59.3(5) . . . .
C9 C10 C13 C14 -60.2(6) . . . .
C9 C10 C13 C18 60.1(6) . . . .
C18 C13 C14 C15 -59.2(6) . . . .
C10 C13 C14 C15 60.6(6) . . . .
C13 C14 C15 C16 59.1(6) . . . .
C13 C14 C15 C11 -61.6(6) . . . .
C9 C11 C15 C16 -58.4(6) . . . .
C9 C11 C15 C14 62.0(6) . . . .
C14 C15 C16 C17 -60.0(6) . . . .
C11 C15 C16 C17 59.8(6) . . . .
C15 C16 C17 C18 60.7(6) . . . .
C15 C16 C17 C12 -59.9(6) . . . .
C9 C12 C17 C16 58.8(6) . . . .
C9 C12 C17 C18 -61.5(6) . . . .
C14 C13 C18 C17 59.4(6) . . . .
C10 C13 C18 C17 -60.0(6) . . . .
C16 C17 C18 C13 -60.0(6) . . . .
C12 C17 C18 C13 60.8(6) . . . .
C25 N3 N4 C26 -177.3(4) . . . .
C24 C19 C20 C21 4.1(8) . . . .
C25 C19 C20 C21 -175.1(5) . . . .
C19 C20 C21 C22 -2.6(8) . . . .
C20 C21 C22 C23 -0.2(9) . . . .
C20 C21 C22 F2 178.3(5) . . . .
C21 C22 C23 C24 1.2(9) . . . .
F2 C22 C23 C24 -177.2(5) . . . .
C22 C23 C24 C19 0.4(8) . . . .
C20 C19 C24 C23 -3.0(8) . . . .
C25 C19 C24 C23 176.3(5) . . . .
N4 N3 C25 C19 -179.7(4) . . . .
C20 C19 C25 N3 15.4(8) . . . .
C24 C19 C25 N3 -163.9(5) . . . .
N3 N4 C26 O2 2.5(7) . . . .
N3 N4 C26 C27 -176.0(4) . . . .
O2 C26 C27 C30 -95.8(5) . . . .
N4 C26 C27 C30 82.6(5) . . . .
O2 C26 C27 C28 22.6(6) . . . .
N4 C26 C27 C28 -158.9(4) . . . .
O2 C26 C27 C29 144.0(5) . . . .
N4 C26 C27 C29 -37.5(6) . . . .
C30 C27 C28 C31 -59.9(5) . . . .
C26 C27 C28 C31 -177.7(4) . . . .
C29 C27 C28 C31 59.0(6) . . . .
C30 C27 C29 C33 60.1(5) . . . .
C28 C27 C29 C33 -59.4(5) . . . .
C26 C27 C29 C33 -179.9(4) . . . .
C28 C27 C30 C35 58.6(5) . . . .
C26 C27 C30 C35 176.2(4) . . . .
C29 C27 C30 C35 -61.0(5) . . . .
C27 C28 C31 C32 -59.0(6) . . . .
C27 C28 C31 C36 61.4(5) . . . .
C36 C31 C32 C33 -60.1(6) . . . .
C28 C31 C32 C33 59.9(6) . . . .
C31 C32 C33 C34 59.7(5) . . . .
C31 C32 C33 C29 -59.9(6) . . . .
C27 C29 C33 C34 -59.8(5) . . . .
C27 C29 C33 C32 59.7(5) . . . .
C32 C33 C34 C35 -59.5(5) . . . .
C29 C33 C34 C35 59.9(5) . . . .
C33 C34 C35 C36 59.8(5) . . . .
C33 C34 C35 C30 -60.3(5) . . . .
C27 C30 C35 C34 61.0(5) . . . .
C27 C30 C35 C36 -59.2(5) . . . .
C32 C31 C36 C35 59.3(5) . . . .
C28 C31 C36 C35 -61.2(5) . . . .
C34 C35 C36 C31 -59.3(6) . . . .
C30 C35 C36 C31 60.3(6) . . . .
C43 N5 N6 C44 -175.3(4) . . . .
C42 C37 C38 C39 0.4(8) . . . .
C43 C37 C38 C39 177.6(5) . . . .
C37 C38 C39 C40 -0.5(8) . . . .
C38 C39 C40 C41 0.7(9) . . . .
C38 C39 C40 F3 178.5(5) . . . .
C39 C40 C41 C42 -0.9(9) . . . .
F3 C40 C41 C42 -178.7(5) . . . .
C40 C41 C42 C37 0.8(9) . . . .
C38 C37 C42 C41 -0.6(8) . . . .
C43 C37 C42 C41 -177.9(5) . . . .
N6 N5 C43 C37 -175.9(4) . . . .
C42 C37 C43 N5 178.6(5) . . . .
C38 C37 C43 N5 1.4(8) . . . .
N5 N6 C44 O3 8.2(7) . . . .
N5 N6 C44 C45 -175.4(4) . . . .
O3 C44 C45 C46 -29.2(6) . . . .
N6 C44 C45 C46 154.5(4) . . . .
O3 C44 C45 C48 -152.4(5) . . . .
N6 C44 C45 C48 31.3(6) . . . .
O3 C44 C45 C47 88.6(5) . . . .
N6 C44 C45 C47 -87.7(5) . . . .
C48 C45 C46 C49 -58.6(6) . . . .
C44 C45 C46 C49 175.3(5) . . . .
C47 C45 C46 C49 59.0(6) . . . .
C46 C45 C47 C51 -59.4(6) . . . .
C48 C45 C47 C51 59.4(6) . . . .
C44 C45 C47 C51 -177.2(4) . . . .
C46 C45 C48 C53 56.6(6) . . . .
C44 C45 C48 C53 179.6(4) . . . .
C47 C45 C48 C53 -61.9(6) . . . .
C45 C46 C49 C54 60.0(6) . . . .
C45 C46 C49 C50 -59.5(6) . . . .
C54 C49 C50 C51 -55.2(7) . . . .
C46 C49 C50 C51 62.0(6) . . . .
C49 C50 C51 C52 56.3(7) . . . .
C49 C50 C51 C47 -63.5(6) . . . .
C45 C47 C51 C52 -59.0(6) . . . .
C45 C47 C51 C50 61.7(6) . . . .
C50 C51 C52 C53 -58.8(7) . . . .
C47 C51 C52 C53 60.1(7) . . . .
C51 C52 C53 C54 59.0(7) . . . .
C51 C52 C53 C48 -60.9(6) . . . .
C45 C48 C53 C54 -57.8(6) . . . .
C45 C48 C53 C52 62.0(6) . . . .
C52 C53 C54 C49 -57.7(7) . . . .
C48 C53 C54 C49 61.0(6) . . . .
C50 C49 C54 C53 56.4(6) . . . .
C46 C49 C54 C53 -61.1(6) . . . .
C61 N7 N8 C62 -174.1(4) . . . .
C60 C55 C56 C57 1.8(7) . . . .
C61 C55 C56 C57 -176.2(4) . . . .
C55 C56 C57 C58 0.0(8) . . . .
C56 C57 C58 C59 -1.9(8) . . . .
C56 C57 C58 F4 178.6(4) . . . .
C57 C58 C59 C60 1.7(8) . . . .
F4 C58 C59 C60 -178.8(4) . . . .
C56 C55 C60 C59 -2.0(7) . . . .
C61 C55 C60 C59 176.1(4) . . . .
C58 C59 C60 C55 0.3(7) . . . .
N8 N7 C61 C55 179.9(3) . . . .
C60 C55 C61 N7 -158.7(4) . . . .
C56 C55 C61 N7 19.3(7) . . . .
N7 N8 C62 O4 1.2(6) . . . .
N7 N8 C62 C63 -175.5(4) . . . .
O4 C62 C63 C65 165.0(4) . . . .
N8 C62 C63 C65 -18.3(6) . . . .
O4 C62 C63 C66 43.8(6) . . . .
N8 C62 C63 C66 -139.5(4) . . . .
O4 C62 C63 C64 -74.1(6) . . . .
N8 C62 C63 C64 102.6(5) . . . .
C65 C63 C64 C69 -59.6(6) . . . .
C66 C63 C64 C69 58.9(6) . . . .
C62 C63 C64 C69 175.9(5) . . . .
C66 C63 C65 C67 -59.1(5) . . . .
C62 C63 C65 C67 179.9(4) . . . .
C64 C63 C65 C67 59.8(5) . . . .
C65 C63 C66 C71 59.7(5) . . . .
C62 C63 C66 C71 -175.4(4) . . . .
C64 C63 C66 C71 -58.9(6) . . . .
C63 C65 C67 C68 -59.9(6) . . . .
C63 C65 C67 C72 59.1(6) . . . .
C72 C67 C68 C69 -59.1(6) . . . .
C65 C67 C68 C69 60.0(6) . . . .
C67 C68 C69 C70 59.0(6) . . . .
C67 C68 C69 C64 -60.9(6) . . . .
C63 C64 C69 C68 60.3(6) . . . .
C63 C64 C69 C70 -60.1(6) . . . .
C68 C69 C70 C71 -58.7(6) . . . .
C64 C69 C70 C71 61.1(6) . . . .
C69 C70 C71 C72 59.9(6) . . . .
C69 C70 C71 C66 -61.1(6) . . . .
C63 C66 C71 C72 -61.1(6) . . . .
C63 C66 C71 C70 60.1(6) . . . .
C70 C71 C72 C67 -60.7(6) . . . .
C66 C71 C72 C67 60.2(6) . . . .
C68 C67 C72 C71 59.8(6) . . . .
C65 C67 C72 C71 -58.9(6) . . . .
